data_2205348
loop_
_publ_author_name
'Egdal, Rune Kirk'
'Bond, Andrew D.'
'McKenzie, Christine J.'

_publ_section_title
;Chloro[<i>N</i>,<i>N</i>'-dimethyl-<i>N</i>,<i>N</i>'-bis(2-pyridylmethyl)ethane-1,2-diamine]oxovanadium(IV)
 perchlorate
;
_journal_issue 3
_journal_name_full 'Acta Crystallographica Section E'
_journal_page_first m412
_journal_page_last m413
_journal_paper_doi 10.1107/S1600536805002692
_journal_volume 61
_journal_year 2005
_chemical_formula_iupac '[V Cl O (C16 H22 N4)] Cl O4'
_chemical_formula_moiety 'C16 H22 Cl N4 O V +, Cl O4 -'
_chemical_formula_sum 'C16 H22 Cl2 N4 O5 V'
_chemical_formula_weight 472.22
_chemical_name_systematic
;
Chloro[N,N'-dimethyl-N,N'-bis(2-pyridylmethyl)ethane-1,2-diamine]
oxovanadium(IV) perchlorate
;
_space_group_IT_number 14
_symmetry_cell_setting monoclinic
_symmetry_space_group_name_Hall '-P 2ybc'
_symmetry_space_group_name_H-M 'P 1 21/c 1'
_atom_sites_solution_hydrogens geom
_atom_sites_solution_primary direct
_atom_sites_solution_secondary difmap
_cell_angle_alpha 90.00
_cell_angle_beta 106.4080(10)
_cell_angle_gamma 90.00
_cell_formula_units_Z 4
_cell_length_a 13.3031(6)
_cell_length_b 8.9874(4)
_cell_length_c 17.7551(9)
_cell_measurement_reflns_used 3078
_cell_measurement_temperature 180(2)
_cell_measurement_theta_max 27.14
_cell_measurement_theta_min 2.47
_cell_volume 2036.35(17)
_computing_cell_refinement 'SAINT (Bruker, 2003)'
_computing_data_collection 'APEX2 (Bruker--Nonius, 2003)'
_computing_data_reduction SAINT
_computing_molecular_graphics SHELXTL
_computing_publication_material SHELXTL
_computing_structure_refinement SHELXTL
_computing_structure_solution 'SHELXTL (Sheldrick, 2000)'
_diffrn_ambient_temperature 180(2)
_diffrn_measured_fraction_theta_full 0.958
_diffrn_measured_fraction_theta_max 0.843
_diffrn_measurement_device_type 'Bruker--Nonius X8APEX-II CCD'
_diffrn_measurement_method 'thin-slice \w and \f'
_diffrn_radiation_monochromator graphite
_diffrn_radiation_source 'fine-focus sealed tube'
_diffrn_radiation_type MoK\a
_diffrn_radiation_wavelength 0.71073
_diffrn_reflns_av_R_equivalents 0.0409
_diffrn_reflns_av_sigmaI/netI 0.0567
_diffrn_reflns_limit_h_max 17
_diffrn_reflns_limit_h_min -17
_diffrn_reflns_limit_k_max 9
_diffrn_reflns_limit_k_min -9
_diffrn_reflns_limit_l_max 9
_diffrn_reflns_limit_l_min -23
_diffrn_reflns_number 8836
_diffrn_reflns_theta_full 25.02
_diffrn_reflns_theta_max 28.30
_diffrn_reflns_theta_min 3.82
_diffrn_standards_number 0
_exptl_absorpt_coefficient_mu 0.785
_exptl_absorpt_correction_T_max 0.859
_exptl_absorpt_correction_T_min 0.719
_exptl_absorpt_correction_type multi-scan
_exptl_absorpt_process_details '(SADABS; Sheldrick, 2003)'
_exptl_crystal_colour blue
_exptl_crystal_density_diffrn 1.540
_exptl_crystal_density_method 'not measured'
_exptl_crystal_description block
_exptl_crystal_F_000 972
_exptl_crystal_size_max 0.34
_exptl_crystal_size_mid 0.20
_exptl_crystal_size_min 0.20
_refine_diff_density_max 0.824
_refine_diff_density_min -0.421
_refine_ls_extinction_method none
_refine_ls_goodness_of_fit_ref 0.936
_refine_ls_hydrogen_treatment constr
_refine_ls_matrix_type full
_refine_ls_number_parameters 255
_refine_ls_number_reflns 4263
_refine_ls_number_restraints 0
_refine_ls_restrained_S_all 0.936
_refine_ls_R_factor_all 0.0578
_refine_ls_R_factor_gt 0.0398
_refine_ls_shift/su_max 0.001
_refine_ls_shift/su_mean 0.000
_refine_ls_structure_factor_coef Fsqd
_refine_ls_weighting_details 'calc w = 1/[\s^2^(Fo^2^)+(0.0546P)^2^] where P = (Fo^2^+2Fc^2^)/3'
_refine_ls_weighting_scheme calc
_refine_ls_wR_factor_gt 0.0975
_refine_ls_wR_factor_ref 0.1018
_reflns_number_gt 2835
_reflns_number_total 4263
_reflns_threshold_expression I>2\s(I)
_cod_data_source_file rz6044.cif
_cod_data_source_block I
_cod_depositor_comments
;
The following automatic conversions were performed:
'_geom_bond_publ_flag' value 'Y' changed to 'y' according to
'/home/saulius/struct/CIF-dictionaries/cif_core.dic' dictionary named
'cif_core.dic' version 2.4.1 from 2010-06-29 (6
times).

'_geom_angle_publ_flag' value 'Y' changed to 'y' according to
'/home/saulius/struct/CIF-dictionaries/cif_core.dic' dictionary named
'cif_core.dic' version 2.4.1 from 2010-06-29 (15 times).

Automatic conversion script
Id: cif_fix_enum 1527 2010-12-29 10:47:43Z saulius 

The following automatic conversions were performed:

'_geom_bond_publ_flag' value 'Y' changed to 'y' according to
/home/saulius/struct/CIF-dictionaries/cif_core.dic dictionary named
'cif_core.dic' version 2.4.1 from 2010-06-29 (6
times).

'_geom_angle_publ_flag' value 'Y' changed to 'y' according
to /home/saulius/struct/CIF-dictionaries/cif_core.dic dictionary
named 'cif_core.dic' version 2.4.1 from 2010-06-29 (15 times).

Automatic conversion script
Id: cif_fix_values 1715 2011-07-08 13:25:40Z adriana 
;
_cod_original_sg_symbol_H-M 'P 21/c'
_cod_database_code 2205348
_cod_database_fobs_code 2205348

loop_
_symmetry_equiv_pos_as_xyz
'x, y, z'
'-x, y+1/2, -z+1/2'
'-x, -y, -z'
'x, -y-1/2, z-1/2'

loop_
_atom_site_label
_atom_site_fract_x
_atom_site_fract_y
_atom_site_fract_z
_atom_site_U_iso_or_equiv
_atom_site_adp_type
_atom_site_calc_flag
_atom_site_refinement_flags
_atom_site_occupancy
_atom_site_type_symbol
V1 0.32565(3) 0.76248(5) 0.22463(2) 0.02974(14) Uani d . 1 V
Cl1 0.45080(5) 0.64760(9) 0.32580(4) 0.0499(2) Uani d . 1 Cl
O1 0.33757(13) 0.93676(19) 0.24415(10) 0.0414(5) Uani d . 1 O
N1 0.20724(15) 0.7375(2) 0.28407(11) 0.0288(5) Uani d . 1 N
N2 0.41997(16) 0.7453(2) 0.14671(12) 0.0325(5) Uani d . 1 N
N3 0.24933(15) 0.5305(2) 0.18843(11) 0.0305(5) Uani d . 1 N
N4 0.21611(15) 0.8098(2) 0.11067(11) 0.0306(5) Uani d . 1 N
C1 0.16784(19) 0.8531(3) 0.31447(14) 0.0334(6) Uani d . 1 C
H1A 0.1962 0.9493 0.3118 0.040 Uiso calc R 1 H
C2 0.08846(19) 0.8383(3) 0.34922(14) 0.0340(6) Uani d . 1 C
H2A 0.0629 0.9225 0.3704 0.041 Uiso calc R 1 H
C3 0.0466(2) 0.7001(3) 0.35302(14) 0.0351(6) Uani d . 1 C
H3A -0.0092 0.6873 0.3761 0.042 Uiso calc R 1 H
C4 0.08674(18) 0.5801(3) 0.32281(14) 0.0325(6) Uani d . 1 C
H4A 0.0589 0.4834 0.3250 0.039 Uiso calc R 1 H
C5 0.16740(18) 0.6011(3) 0.28944(13) 0.0291(6) Uani d . 1 C
C6 0.2174(2) 0.4759(3) 0.25705(14) 0.0356(6) Uani d . 1 C
H6A 0.2795 0.4389 0.2979 0.043 Uiso calc R 1 H
H6B 0.1671 0.3928 0.2409 0.043 Uiso calc R 1 H
C7 0.3185(2) 0.4166(3) 0.16737(15) 0.0422(7) Uani d . 1 C
H7A 0.2838 0.3194 0.1613 0.063 Uiso calc R 1 H
H7B 0.3849 0.4110 0.2091 0.063 Uiso calc R 1 H
H7C 0.3324 0.4447 0.1179 0.063 Uiso calc R 1 H
C8 0.15448(19) 0.5577(3) 0.12166(13) 0.0337(6) Uani d . 1 C
H8A 0.0968 0.5946 0.1418 0.040 Uiso calc R 1 H
H8B 0.1315 0.4634 0.0931 0.040 Uiso calc R 1 H
C9 0.17835(19) 0.6698(3) 0.06702(14) 0.0331(6) Uani d . 1 C
H9A 0.2328 0.6303 0.0442 0.040 Uiso calc R 1 H
H9B 0.1145 0.6902 0.0236 0.040 Uiso calc R 1 H
C10 0.12610(19) 0.9033(3) 0.11502(16) 0.0403(7) Uani d . 1 C
H10A 0.0882 0.9377 0.0623 0.060 Uiso calc R 1 H
H10B 0.1517 0.9894 0.1489 0.060 Uiso calc R 1 H
H10C 0.0788 0.8446 0.1368 0.060 Uiso calc R 1 H
C11 0.27989(19) 0.8947(3) 0.06853(15) 0.0398(6) Uani d . 1 C
H11A 0.2928 0.9966 0.0902 0.048 Uiso calc R 1 H
H11B 0.2414 0.9023 0.0121 0.048 Uiso calc R 1 H
C12 0.38166(19) 0.8169(3) 0.07791(14) 0.0361(6) Uani d . 1 C
C13 0.4328(2) 0.8158(3) 0.02008(16) 0.0485(7) Uani d . 1 C
H13A 0.4029 0.8645 -0.0286 0.058 Uiso calc R 1 H
C14 0.5272(2) 0.7440(3) 0.03363(18) 0.0562(9) Uani d . 1 C
H14A 0.5645 0.7446 -0.0048 0.067 Uiso calc R 1 H
C15 0.5670(2) 0.6706(4) 0.10414(17) 0.0561(9) Uani d . 1 C
H15A 0.6319 0.6190 0.1145 0.067 Uiso calc R 1 H
C16 0.5123(2) 0.6727(3) 0.15918(15) 0.0448(7) Uani d . 1 C
H16A 0.5402 0.6216 0.2074 0.054 Uiso calc R 1 H
Cl2 0.83748(5) 0.77174(7) 0.55878(4) 0.03751(18) Uani d . 1 Cl
O2 0.77474(14) 0.90186(19) 0.53530(10) 0.0452(5) Uani d . 1 O
O3 0.90724(15) 0.7906(2) 0.63649(11) 0.0490(5) Uani d . 1 O
O4 0.76814(16) 0.6490(2) 0.56127(13) 0.0636(7) Uani d . 1 O
O5 0.8937(2) 0.7377(3) 0.50394(15) 0.0876(9) Uani d . 1 O

loop_
_atom_site_aniso_label
_atom_site_aniso_U_11
_atom_site_aniso_U_22
_atom_site_aniso_U_33
_atom_site_aniso_U_12
_atom_site_aniso_U_13
_atom_site_aniso_U_23
V1 0.0304(2) 0.0366(3) 0.0247(2) -0.00381(19) 0.01184(17) -0.00313(18)
Cl1 0.0409(4) 0.0833(6) 0.0252(3) 0.0040(4) 0.0090(3) 0.0063(3)
O1 0.0480(11) 0.0398(11) 0.0440(11) -0.0162(8) 0.0251(9) -0.0097(8)
N1 0.0331(11) 0.0281(13) 0.0275(11) -0.0036(9) 0.0122(9) -0.0030(9)
N2 0.0319(11) 0.0404(13) 0.0275(11) 0.0000(10) 0.0123(9) 0.0024(9)
N3 0.0354(11) 0.0322(12) 0.0268(11) 0.0057(9) 0.0137(9) -0.0003(9)
N4 0.0319(11) 0.0308(12) 0.0310(11) 0.0009(9) 0.0120(9) 0.0030(9)
C1 0.0410(14) 0.0283(15) 0.0344(14) -0.0067(12) 0.0163(12) -0.0076(11)
C2 0.0390(14) 0.0326(16) 0.0335(14) 0.0005(12) 0.0152(12) -0.0080(11)
C3 0.0335(13) 0.0426(16) 0.0321(14) -0.0033(12) 0.0142(11) 0.0002(12)
C4 0.0359(14) 0.0295(15) 0.0336(14) -0.0032(11) 0.0125(11) 0.0043(11)
C5 0.0356(14) 0.0280(15) 0.0239(13) -0.0005(11) 0.0085(10) 0.0021(10)
C6 0.0451(15) 0.0324(15) 0.0336(14) 0.0032(12) 0.0182(12) 0.0033(11)
C7 0.0538(17) 0.0369(16) 0.0418(16) 0.0107(13) 0.0230(13) -0.0007(13)
C8 0.0352(14) 0.0331(15) 0.0321(14) -0.0018(11) 0.0082(11) -0.0083(11)
C9 0.0365(14) 0.0356(15) 0.0271(13) 0.0027(11) 0.0089(11) -0.0015(11)
C10 0.0364(15) 0.0392(16) 0.0471(16) 0.0098(12) 0.0150(12) 0.0018(13)
C11 0.0423(15) 0.0447(17) 0.0345(15) 0.0016(13) 0.0145(12) 0.0117(12)
C12 0.0367(14) 0.0439(17) 0.0299(14) -0.0029(12) 0.0132(11) 0.0037(12)
C13 0.0462(16) 0.073(2) 0.0307(15) 0.0029(15) 0.0178(13) 0.0120(14)
C14 0.0478(17) 0.086(3) 0.0434(17) 0.0022(17) 0.0278(14) 0.0061(16)
C15 0.0405(16) 0.090(3) 0.0440(18) 0.0219(16) 0.0213(14) 0.0082(17)
C16 0.0357(14) 0.068(2) 0.0327(15) 0.0106(14) 0.0134(12) 0.0081(14)
Cl2 0.0426(4) 0.0362(4) 0.0334(3) 0.0049(3) 0.0102(3) 0.0026(3)
O2 0.0499(11) 0.0371(11) 0.0485(12) 0.0097(9) 0.0139(9) 0.0108(9)
O3 0.0552(12) 0.0396(11) 0.0418(11) -0.0022(9) -0.0031(10) -0.0012(9)
O4 0.0669(14) 0.0388(13) 0.0723(16) -0.0129(10) -0.0013(12) 0.0028(10)
O5 0.0863(18) 0.129(2) 0.0595(15) 0.0525(16) 0.0397(14) 0.0198(14)

loop_
_atom_type_symbol
_atom_type_description
_atom_type_scat_dispersion_real
_atom_type_scat_dispersion_imag
_atom_type_scat_source
C C 0.0033 0.0016 'International Tables Vol C Tables 4.2.6.8 and 6.1.1.4'
H H 0.0000 0.0000 'International Tables Vol C Tables 4.2.6.8 and 6.1.1.4'
N N 0.0061 0.0033 'International Tables Vol C Tables 4.2.6.8 and 6.1.1.4'
O O 0.0106 0.0060 'International Tables Vol C Tables 4.2.6.8 and 6.1.1.4'
Cl Cl 0.1484 0.1585 'International Tables Vol C Tables 4.2.6.8 and 6.1.1.4'
V V 0.3005 0.5294 'International Tables Vol C Tables 4.2.6.8 and 6.1.1.4'

loop_
_geom_angle_atom_site_label_1
_geom_angle_atom_site_label_2
_geom_angle_atom_site_label_3
_geom_angle
_geom_angle_publ_flag
O1 V1 N2 99.88(8) y
O1 V1 N1 92.14(8) y
N2 V1 N1 165.39(8) y
O1 V1 N4 90.54(8) y
N2 V1 N4 76.80(8) y
N1 V1 N4 94.94(7) y
O1 V1 Cl1 105.20(7) y
N2 V1 Cl1 92.60(6) y
N1 V1 Cl1 92.22(6) y
N4 V1 Cl1 162.45(6) y
O1 V1 N3 160.69(8) y
N2 V1 N3 92.70(7) y
N1 V1 N3 73.63(7) y
N4 V1 N3 78.06(7) y
Cl1 V1 N3 88.67(5) y
C1 N1 C5 117.9(2) ?
C1 N1 V1 122.83(16) ?
C5 N1 V1 119.22(15) ?
C12 N2 C16 118.2(2) ?
C12 N2 V1 114.53(16) ?
C16 N2 V1 127.28(17) ?
C6 N3 C8 109.52(19) ?
C6 N3 C7 108.62(18) ?
C8 N3 C7 110.94(19) ?
C6 N3 V1 105.85(14) ?
C8 N3 V1 106.15(14) ?
C7 N3 V1 115.54(15) ?
C10 N4 C9 110.32(19) ?
C10 N4 C11 108.59(19) ?
C9 N4 C11 109.13(19) ?
C10 N4 V1 113.64(15) ?
C9 N4 V1 110.97(14) ?
C11 N4 V1 103.90(14) ?
N1 C1 C2 122.9(2) ?
N1 C1 H1A 118.6 ?
C2 C1 H1A 118.6 ?
C3 C2 C1 119.0(2) ?
C3 C2 H2A 120.5 ?
C1 C2 H2A 120.5 ?
C2 C3 C4 118.8(2) ?
C2 C3 H3A 120.6 ?
C4 C3 H3A 120.6 ?
C5 C4 C3 119.7(2) ?
C5 C4 H4A 120.2 ?
C3 C4 H4A 120.2 ?
N1 C5 C4 121.6(2) ?
N1 C5 C6 115.4(2) ?
C4 C5 C6 123.0(2) ?
N3 C6 C5 109.13(19) ?
N3 C6 H6A 109.9 ?
C5 C6 H6A 109.9 ?
N3 C6 H6B 109.9 ?
C5 C6 H6B 109.9 ?
H6A C6 H6B 108.3 ?
N3 C7 H7A 109.5 ?
N3 C7 H7B 109.5 ?
H7A C7 H7B 109.5 ?
N3 C7 H7C 109.5 ?
H7A C7 H7C 109.5 ?
H7B C7 H7C 109.5 ?
N3 C8 C9 109.92(19) ?
N3 C8 H8A 109.7 ?
C9 C8 H8A 109.7 ?
N3 C8 H8B 109.7 ?
C9 C8 H8B 109.7 ?
H8A C8 H8B 108.2 ?
N4 C9 C8 109.54(19) ?
N4 C9 H9A 109.8 ?
C8 C9 H9A 109.8 ?
N4 C9 H9B 109.8 ?
C8 C9 H9B 109.8 ?
H9A C9 H9B 108.2 ?
N4 C10 H10A 109.5 ?
N4 C10 H10B 109.5 ?
H10A C10 H10B 109.5 ?
N4 C10 H10C 109.5 ?
H10A C10 H10C 109.5 ?
H10B C10 H10C 109.5 ?
N4 C11 C12 109.4(2) ?
N4 C11 H11A 109.8 ?
C12 C11 H11A 109.8 ?
N4 C11 H11B 109.8 ?
C12 C11 H11B 109.8 ?
H11A C11 H11B 108.2 ?
N2 C12 C13 122.0(2) ?
N2 C12 C11 115.1(2) ?
C13 C12 C11 122.8(2) ?
C14 C13 C12 119.4(3) ?
C14 C13 H13A 120.3 ?
C12 C13 H13A 120.3 ?
C13 C14 C15 118.8(3) ?
C13 C14 H14A 120.6 ?
C15 C14 H14A 120.6 ?
C16 C15 C14 119.6(3) ?
C16 C15 H15A 120.2 ?
C14 C15 H15A 120.2 ?
N2 C16 C15 122.0(2) ?
N2 C16 H16A 119.0 ?
C15 C16 H16A 119.0 ?
O5 Cl2 O2 110.73(13) ?
O5 Cl2 O3 111.17(14) ?
O2 Cl2 O3 110.40(11) ?
O5 Cl2 O4 108.72(16) ?
O2 Cl2 O4 107.94(12) ?
O3 Cl2 O4 107.76(12) ?

loop_
_geom_bond_atom_site_label_1
_geom_bond_atom_site_label_2
_geom_bond_distance
_geom_bond_publ_flag
V1 O1 1.6024(18) y
V1 N2 2.120(2) y
V1 N1 2.141(2) y
V1 N4 2.1755(19) y
V1 Cl1 2.3184(8) y
V1 N3 2.329(2) y
N1 C1 1.343(3) ?
N1 C5 1.350(3) ?
N2 C12 1.347(3) ?
N2 C16 1.353(3) ?
N3 C6 1.482(3) ?
N3 C8 1.487(3) ?
N3 C7 1.493(3) ?
N4 C10 1.483(3) ?
N4 C9 1.489(3) ?
N4 C11 1.490(3) ?
C1 C2 1.372(3) ?
C1 H1A 0.950 ?
C2 C3 1.370(3) ?
C2 H2A 0.950 ?
C3 C4 1.378(3) ?
C3 H3A 0.950 ?
C4 C5 1.377(3) ?
C4 H4A 0.950 ?
C5 C6 1.502(3) ?
C6 H6A 0.990 ?
C6 H6B 0.990 ?
C7 H7A 0.980 ?
C7 H7B 0.980 ?
C7 H7C 0.980 ?
C8 C9 1.494(3) ?
C8 H8A 0.990 ?
C8 H8B 0.990 ?
C9 H9A 0.990 ?
C9 H9B 0.990 ?
C10 H10A 0.980 ?
C10 H10B 0.980 ?
C10 H10C 0.980 ?
C11 C12 1.491(3) ?
C11 H11A 0.990 ?
C11 H11B 0.990 ?
C12 C13 1.383(3) ?
C13 C14 1.371(4) ?
C13 H13A 0.950 ?
C14 C15 1.381(4) ?
C14 H14A 0.950 ?
C15 C16 1.374(4) ?
C15 H15A 0.950 ?
C16 H16A 0.950 ?
Cl2 O5 1.419(2) ?
Cl2 O2 1.4288(18) ?
Cl2 O3 1.4387(18) ?
Cl2 O4 1.446(2) ?

loop_
_geom_torsion_atom_site_label_1
_geom_torsion_atom_site_label_2
_geom_torsion_atom_site_label_3
_geom_torsion_atom_site_label_4
_geom_torsion
O1 V1 N1 C1 4.77(19)
N2 V1 N1 C1 -140.7(3)
N4 V1 N1 C1 -85.96(19)
Cl1 V1 N1 C1 110.08(18)
N3 V1 N1 C1 -162.0(2)
O1 V1 N1 C5 -177.42(17)
N2 V1 N1 C5 37.1(4)
N4 V1 N1 C5 91.85(17)
Cl1 V1 N1 C5 -72.11(16)
N3 V1 N1 C5 15.85(16)
O1 V1 N2 C12 -66.81(19)
N1 V1 N2 C12 78.1(4)
N4 V1 N2 C12 21.41(18)
Cl1 V1 N2 C12 -172.73(17)
N3 V1 N2 C12 98.48(18)
O1 V1 N2 C16 112.7(2)
N1 V1 N2 C16 -102.4(4)
N4 V1 N2 C16 -159.1(2)
Cl1 V1 N2 C16 6.8(2)
N3 V1 N2 C16 -82.0(2)
O1 V1 N3 C6 -75.7(3)
N2 V1 N3 C6 153.43(14)
N1 V1 N3 C6 -31.83(14)
N4 V1 N3 C6 -130.67(15)
Cl1 V1 N3 C6 60.89(14)
O1 V1 N3 C8 40.6(3)
N2 V1 N3 C8 -90.23(14)
N1 V1 N3 C8 84.52(14)
N4 V1 N3 C8 -14.33(14)
Cl1 V1 N3 C8 177.23(14)
O1 V1 N3 C7 164.0(2)
N2 V1 N3 C7 33.19(16)
N1 V1 N3 C7 -152.06(17)
N4 V1 N3 C7 109.09(16)
Cl1 V1 N3 C7 -59.35(15)
O1 V1 N4 C10 -54.11(17)
N2 V1 N4 C10 -154.14(17)
N1 V1 N4 C10 38.08(17)
Cl1 V1 N4 C10 151.81(17)
N3 V1 N4 C10 110.18(17)
O1 V1 N4 C9 -179.12(15)
N2 V1 N4 C9 80.85(15)
N1 V1 N4 C9 -86.93(15)
Cl1 V1 N4 C9 26.8(3)
N3 V1 N4 C9 -14.83(14)
O1 V1 N4 C11 63.72(16)
N2 V1 N4 C11 -36.30(15)
N1 V1 N4 C11 155.91(15)
Cl1 V1 N4 C11 -90.4(2)
N3 V1 N4 C11 -131.99(16)
C5 N1 C1 C2 -1.1(4)
V1 N1 C1 C2 176.77(18)
N1 C1 C2 C3 -0.4(4)
C1 C2 C3 C4 1.0(4)
C2 C3 C4 C5 -0.2(4)
C1 N1 C5 C4 1.9(3)
V1 N1 C5 C4 -176.02(17)
C1 N1 C5 C6 -177.8(2)
V1 N1 C5 C6 4.2(3)
C3 C4 C5 N1 -1.3(4)
C3 C4 C5 C6 178.4(2)
C8 N3 C6 C5 -70.6(2)
C7 N3 C6 C5 168.06(19)
V1 N3 C6 C5 43.4(2)
N1 C5 C6 N3 -33.9(3)
C4 C5 C6 N3 146.3(2)
C6 N3 C8 C9 155.42(19)
C7 N3 C8 C9 -84.7(2)
V1 N3 C8 C9 41.6(2)
C10 N4 C9 C8 -84.1(2)
C11 N4 C9 C8 156.66(19)
V1 N4 C9 C8 42.8(2)
N3 C8 C9 N4 -57.6(3)
C10 N4 C11 C12 168.3(2)
C9 N4 C11 C12 -71.4(2)
V1 N4 C11 C12 47.1(2)
C16 N2 C12 C13 1.1(4)
V1 N2 C12 C13 -179.4(2)
C16 N2 C12 C11 -179.8(2)
V1 N2 C12 C11 -0.3(3)
N4 C11 C12 N2 -32.9(3)
N4 C11 C12 C13 146.2(3)
N2 C12 C13 C14 -2.1(4)
C11 C12 C13 C14 178.8(3)
C12 C13 C14 C15 1.9(5)
C13 C14 C15 C16 -0.8(5)
C12 N2 C16 C15 0.1(4)
V1 N2 C16 C15 -179.4(2)
C14 C15 C16 N2 -0.2(5)
